data_1544321
loop_
_publ_author_name
'Feng, Wei-Xu'
'van der Lee, Arie'
'Legrand, Yves-Marie'
'Petit, Eddy'
'Dumitrescu, Dan'
'Su, Cheng-Yong'
'Barboiu, Mihail'

_publ_section_title
;
 Adaptive Encapsulation of \w-Amino Acids and Their Guanidinium-Amide
 Congeners.
;
_journal_issue 21
_journal_name_full 'Organic letters'
_journal_page_first 5556
_journal_page_last 5559
_journal_paper_doi 10.1021/acs.orglett.6b02802
_journal_volume 18
_journal_year 2016
_chemical_formula_sum 'C28 H53 N2 Na2 O25.5 S4'
_chemical_formula_weight 999.94
_chemical_name_systematic
; 
 ? 
;
_space_group_IT_number 2
_symmetry_cell_setting triclinic
_symmetry_space_group_name_Hall '-P 1'
_symmetry_space_group_name_H-M 'P -1'
_atom_sites_solution_hydrogens geom
_atom_sites_solution_primary direct
_atom_sites_solution_secondary difmap
_audit_creation_method SHELXL-97
_cell_angle_alpha 89.387(2)
_cell_angle_beta 85.105(2)
_cell_angle_gamma 89.819(2)
_cell_formula_units_Z 4
_cell_length_a 9.5720(2)
_cell_length_b 19.0529(4)
_cell_length_c 22.8610(5)
_cell_measurement_reflns_used 6548
_cell_measurement_temperature 293(2)
_cell_measurement_theta_max 28.22
_cell_measurement_theta_min 2.34
_cell_volume 4153.81(15)
_computing_structure_refinement 'SHELXL-97 (Sheldrick, 1997)'
_computing_structure_solution 'SHELXS-97 (Sheldrick, 1990)'
_diffrn_ambient_temperature 293(2)
_diffrn_measured_fraction_theta_full 1.000
_diffrn_measured_fraction_theta_max 1.000
_diffrn_measurement_device_type 'Agilent Technologies Gemini-S four-circle diffractometer'
_diffrn_measurement_method '\f and \w scans'
_diffrn_radiation_monochromator graphite
_diffrn_radiation_source 'fine-focus sealed tube'
_diffrn_radiation_type MoK\a
_diffrn_radiation_wavelength 0.71073
_diffrn_reflns_av_R_equivalents 0.0369
_diffrn_reflns_av_sigmaI/netI 0.0432
_diffrn_reflns_limit_h_max 11
_diffrn_reflns_limit_h_min -11
_diffrn_reflns_limit_k_max 22
_diffrn_reflns_limit_k_min -22
_diffrn_reflns_limit_l_max 27
_diffrn_reflns_limit_l_min -27
_diffrn_reflns_number 46503
_diffrn_reflns_theta_full 25.00
_diffrn_reflns_theta_max 25.00
_diffrn_reflns_theta_min 1.79
_exptl_absorpt_coefficient_mu 0.345
_exptl_crystal_colour yellow
_exptl_crystal_density_diffrn 1.599
_exptl_crystal_density_method 'not measured'
_exptl_crystal_description block
_exptl_crystal_F_000 2100
_exptl_crystal_size_max 0.44
_exptl_crystal_size_mid 0.35
_exptl_crystal_size_min 0.22
_refine_diff_density_max 0.581
_refine_diff_density_min -0.500
_refine_diff_density_rms 0.071
_refine_ls_extinction_method none
_refine_ls_goodness_of_fit_ref 1.018
_refine_ls_hydrogen_treatment mixed
_refine_ls_matrix_type full
_refine_ls_number_parameters 1108
_refine_ls_number_reflns 14642
_refine_ls_number_restraints 0
_refine_ls_restrained_S_all 1.018
_refine_ls_R_factor_all 0.0678
_refine_ls_R_factor_gt 0.0467
_refine_ls_shift/su_max 0.001
_refine_ls_shift/su_mean 0.000
_refine_ls_structure_factor_coef Fsqd
_refine_ls_weighting_details 'calc w=1/[\s^2^(Fo^2^)+(0.0616P)^2^+2.1833P] where P=(Fo^2^+2Fc^2^)/3'
_refine_ls_weighting_scheme calc
_refine_ls_wR_factor_gt 0.1169
_refine_ls_wR_factor_ref 0.1289
_reflns_number_gt 10991
_reflns_number_total 14642
_reflns_threshold_expression >2sigma(I)
_cod_data_source_file ol6b02802_si_002.cif
_cod_data_source_block dk
_cod_depositor_comments
;
The following automatic conversions were performed:

'_symmetry_cell_setting' value 'Triclinic' changed to 'triclinic'
according to
/usr/data/users/saulius/crontab/automatic-downloads/rss-feeds/ACS/lib/dictionaries/cif_core.dic
dictionary named 'cif_core.dic' version 2.4.2 from 2011-04-26.

Automatic conversion script
Id: cif_fix_values 4268 2015-11-12 08:31:59Z antanas 

 Adding full bibliography for 1544319--1544323.cif.

2023-04-19
Z value and formula fixed to values more according to usual
chemical conventions.                 miguel
;
_cod_original_formula_sum 'C56 H106 N4 Na4 O51 S8'
_cod_original_formula_weight 1999.89
_cod_original_formula_units_Z 2
_cod_original_sg_symbol_H-M P-1
_cod_database_code 1544321

loop_
_symmetry_equiv_pos_as_xyz
'x, y, z'
'-x, -y, -z'

loop_
_atom_site_label
_atom_site_type_symbol
_atom_site_fract_x
_atom_site_fract_y
_atom_site_fract_z
_atom_site_U_iso_or_equiv
_atom_site_adp_type
_atom_site_occupancy
_atom_site_symmetry_multiplicity
_atom_site_calc_flag
_atom_site_refinement_flags
S7 S 0.57865(6) 0.23230(3) -0.04545(3) 0.01155(15) Uani 1 1 d .
S3 S -0.38852(6) 0.73660(3) 0.45845(3) 0.01294(15) Uani 1 1 d .
S8 S 1.10405(6) 0.30349(3) -0.00266(3) 0.01256(15) Uani 1 1 d .
S5 S 1.39921(6) 0.01235(3) -0.20851(3) 0.01283(15) Uani 1 1 d .
S6 S 0.87357(7) -0.05888(3) -0.25101(3) 0.01389(15) Uani 1 1 d .
S1 S 0.43086(6) 0.51939(3) 0.29318(3) 0.01248(15) Uani 1 1 d .
S4 S 0.14072(7) 0.80245(3) 0.50436(3) 0.01550(16) Uani 1 1 d .
S2 S -0.09603(7) 0.45269(3) 0.24723(3) 0.01393(15) Uani 1 1 d .
Na3 Na -0.38352(11) 1.01085(5) 0.43561(5) 0.0205(3) Uani 1 1 d .
Na4 Na 0.37665(11) 0.50349(6) 0.06252(5) 0.0216(3) Uani 1 1 d .
Na2 Na 0.35070(11) 0.74522(5) 0.81718(5) 0.0216(3) Uani 1 1 d .
Na1 Na 0.58912(11) 0.74567(6) 0.69367(5) 0.0230(3) Uani 1 1 d .
O19 O 0.52179(18) 0.24946(9) -0.10069(8) 0.0180(4) Uani 1 1 d .
O7 O -0.45134(18) 0.67161(9) 0.48166(8) 0.0192(4) Uani 1 1 d .
O20 O 0.51969(18) 0.16835(9) -0.01891(8) 0.0186(4) Uani 1 1 d .
O3 O 0.49195(18) 0.58539(9) 0.27118(8) 0.0184(4) Uani 1 1 d .
O23 O 1.00593(19) 0.35099(9) 0.03017(8) 0.0198(4) Uani 1 1 d .
O37 O -0.47196(19) 1.08183(9) 0.51574(8) 0.0212(4) Uani 1 1 d .
H37D H -0.5244 1.1138 0.5033 0.025 Uiso 1 1 d R
H37E H -0.4038 1.1005 0.5313 0.032 Uiso 1 1 d R
O15 O 1.45826(18) 0.07907(9) -0.22938(8) 0.0179(4) Uani 1 1 d .
O21 O 0.57329(18) 0.29106(9) -0.00492(8) 0.0193(4) Uani 1 1 d .
O1 O 0.48510(18) 0.49633(10) 0.34745(8) 0.0189(4) Uani 1 1 d .
O8 O -0.39327(18) 0.79263(9) 0.50176(8) 0.0194(4) Uani 1 1 d .
O16 O 0.96754(19) -0.11340(9) -0.27632(8) 0.0209(4) Uani 1 1 d .
O2 O 0.43764(18) 0.46482(9) 0.24848(8) 0.0193(4) Uani 1 1 d .
O24 O 1.1819(2) 0.25977(10) 0.03502(8) 0.0214(4) Uani 1 1 d .
O9 O -0.44195(18) 0.75820(10) 0.40357(8) 0.0198(4) Uani 1 1 d .
O13 O 1.45533(18) -0.01202(10) -0.15509(8) 0.0201(4) Uani 1 1 d .
O29 O 0.52528(19) 0.82757(9) 0.76893(8) 0.0201(4) Uani 1 1 d .
H29A H 0.4839 0.8703 0.7546 0.024 Uiso 1 1 calc R
H29B H 0.6011 0.8384 0.7929 0.024 Uiso 1 1 calc R
O14 O 1.40478(19) -0.04060(9) -0.25434(8) 0.0203(4) Uani 1 1 d .
O30 O 0.42772(19) 0.66331(9) 0.73982(8) 0.0219(4) Uani 1 1 d .
H30B H 0.4727 0.6217 0.7543 0.026 Uiso 1 1 calc R
H30C H 0.3538 0.6505 0.7155 0.026 Uiso 1 1 calc R
O22 O 1.19368(19) 0.34172(9) -0.04675(8) 0.0196(4) Uani 1 1 d .
O46 O 0.5261(2) 0.45949(10) 0.13046(8) 0.0251(5) Uani 1 1 d .
H46A H 0.6078 0.4762 0.1225 0.030 Uiso 1 1 d R
H46D H 0.4954 0.4717 0.1649 0.030 Uiso 1 1 d R
O6 O -0.1765(2) 0.49986(10) 0.21293(8) 0.0221(4) Uani 1 1 d .
O48 O 0.44059(19) 0.41928(9) -0.01521(8) 0.0219(4) Uani 1 1 d .
H48E H 0.3766 0.4183 -0.0387 0.026 Uiso 1 1 d R
H48D H 0.4503 0.3788 -0.0001 0.026 Uiso 1 1 d R
O4 O 0.00154(19) 0.40903(10) 0.21067(8) 0.0226(5) Uani 1 1 d .
O40 O -0.5530(2) 1.02564(10) 0.36971(9) 0.0265(5) Uani 1 1 d .
H40D H -0.5178 1.0161 0.3353 0.032 Uiso 1 1 d R
H40A H -0.6289 1.0485 0.3767 0.032 Uiso 1 1 d R
O5 O -0.18333(19) 0.41199(9) 0.28994(8) 0.0205(4) Uani 1 1 d .
O49 O -0.2098(2) 0.52774(10) 0.10081(8) 0.0241(5) Uani 1 1 d .
H49D H -0.1635 0.5645 0.0905 0.029 Uiso 1 1 d R
H49F H -0.1755 0.5203 0.1334 0.029 Uiso 1 1 d R
O18 O 0.76365(19) -0.08808(10) -0.21030(8) 0.0224(5) Uani 1 1 d .
O38 O -0.1706(2) 1.00847(10) 0.48712(9) 0.0256(5) Uani 1 1 d .
H38A H -0.1799 0.9785 0.5150 0.038 Uiso 1 1 d R
H38D H -0.1572 1.0488 0.5010 0.038 Uiso 1 1 d R
O25 O 0.9226(2) 0.66425(11) 0.65304(9) 0.0309(5) Uani 1 1 d .
H25A H 0.8876 0.6923 0.6790 0.046 Uiso 1 1 d R
O28 O 0.2764(2) 0.82551(10) 0.89097(9) 0.0276(5) Uani 1 1 d .
O44 O 0.2980(2) 0.58696(10) 0.13708(9) 0.0260(5) Uani 1 1 d .
O35 O 0.81956(19) 0.75605(10) 0.73221(8) 0.0240(5) Uani 1 1 d .
H35A H 0.8213 0.7419 0.7675 0.029 Uiso 1 1 d R
H35D H 0.8553 0.7967 0.7276 0.029 Uiso 1 1 d R
O41 O -0.0512(2) 0.92491(11) 0.40273(9) 0.0318(5) Uani 1 1 d .
H41C H -0.0864 0.9542 0.4277 0.048 Uiso 1 1 d R
O11 O 0.2174(2) 0.75480(10) 0.53960(9) 0.0256(5) Uani 1 1 d .
O17 O 0.8215(2) -0.01327(10) -0.29524(9) 0.0268(5) Uani 1 1 d .
O26 O 0.7019(2) 0.66071(11) 0.63076(9) 0.0288(5) Uani 1 1 d .
O33 O 0.4812(2) 0.68606(10) 0.88463(9) 0.0293(5) Uani 1 1 d .
H33A H 0.4326 0.6825 0.9174 0.044 Uiso 1 1 d R
H33B H 0.5019 0.6453 0.8718 0.044 Uiso 1 1 d R
O52 O 0.2076(2) 0.71972(10) 0.65518(9) 0.0273(5) Uani 1 1 d .
H52D H 0.1486 0.6869 0.6625 0.033 Uiso 1 1 d R
H52H H 0.1867 0.7347 0.6219 0.033 Uiso 1 1 d R
O50 O -0.8322(2) 1.06489(11) 0.40891(9) 0.0343(5) Uani 1 1 d .
H50H H -0.8680 1.0396 0.3837 0.041 Uiso 1 1 d R
H50D H -0.8939 1.0961 0.4176 0.041 Uiso 1 1 d R
O10 O 0.2318(2) 0.84086(10) 0.46125(9) 0.0272(5) Uani 1 1 d .
O42 O -0.2699(2) 0.92444(11) 0.37675(9) 0.0314(5) Uani 1 1 d .
O43 O 0.0712(2) 0.57804(11) 0.12346(10) 0.0326(5) Uani 1 1 d .
H43C H 0.1012 0.5453 0.1007 0.049 Uiso 1 1 d R
O12 O 0.0488(2) 0.84951(11) 0.53945(10) 0.0342(6) Uani 1 1 d .
O27 O 0.0495(2) 0.82449(11) 0.87486(10) 0.0332(5) Uani 1 1 d .
H27A H 0.0759 0.7901 0.8532 0.050 Uiso 1 1 d R
O45 O 0.1568(2) 0.44416(10) 0.10078(9) 0.0312(5) Uani 1 1 d .
H45A H 0.1643 0.4186 0.1311 0.037 Uiso 1 1 d R
H45B H 0.1137 0.4232 0.0750 0.037 Uiso 1 1 d R
O31 O 0.2153(2) 0.80362(11) 0.74985(9) 0.0345(5) Uani 1 1 d .
H31C H 0.1357 0.8140 0.7669 0.041 Uiso 1 1 d R
H31D H 0.2048 0.7769 0.7210 0.041 Uiso 1 1 d R
O32 O 0.1261(2) 0.69039(11) 0.85360(9) 0.0345(5) Uani 1 1 d .
H32A H 0.1301 0.6649 0.8842 0.041 Uiso 1 1 d R
H32C H 0.0827 0.6701 0.8276 0.041 Uiso 1 1 d R
N3 N -0.3960(2) 0.63948(11) 0.16252(10) 0.0174(5) Uani 1 1 d .
H3A H -0.3712 0.6050 0.1377 0.026 Uiso 1 1 calc R
H3B H -0.4389 0.6733 0.1436 0.026 Uiso 1 1 calc R
H3C H -0.4540 0.6228 0.1918 0.026 Uiso 1 1 calc R
O51 O 0.7382(2) 0.74423(11) 0.85038(9) 0.0338(5) Uani 1 1 d .
H51C H 0.7948 0.7325 0.8755 0.041 Uiso 1 1 d R
H51A H 0.6587 0.7255 0.8594 0.051 Uiso 1 1 d R
N1 N 0.5951(2) 0.37626(11) 0.40997(10) 0.0179(5) Uani 1 1 d .
H1A H 0.6232 0.3425 0.3850 0.027 Uiso 1 1 calc R
H1B H 0.5460 0.4081 0.3916 0.027 Uiso 1 1 calc R
H1C H 0.5416 0.3578 0.4400 0.027 Uiso 1 1 calc R
N4 N 0.4348(2) 0.87801(12) 0.34448(10) 0.0184(5) Uani 1 1 d .
H4A H 0.4148 0.9140 0.3683 0.028 Uiso 1 1 calc R
H4B H 0.4934 0.8921 0.3144 0.028 Uiso 1 1 calc R
H4C H 0.4746 0.8438 0.3641 0.028 Uiso 1 1 calc R
O47 O 0.2258(2) 0.55489(11) -0.00280(9) 0.0371(6) Uani 1 1 d .
H47E H 0.1610 0.5772 0.0169 0.045 Uiso 1 1 d R
H47D H 0.1901 0.5228 -0.0223 0.056 Uiso 1 1 d R
O34 O 0.4902(2) 0.79406(12) 0.61749(9) 0.0398(6) Uani 1 1 d .
H34A H 0.5488 0.7941 0.5874 0.060 Uiso 1 1 d R
H34D H 0.4187 0.7701 0.6106 0.060 Uiso 1 1 d R
N2 N 0.4069(2) 1.12729(12) 1.09685(10) 0.0198(5) Uani 1 1 d .
H2A H 0.3785 1.1624 1.1203 0.030 Uiso 1 1 calc R
H2B H 0.4681 1.1433 1.0684 0.030 Uiso 1 1 calc R
H2C H 0.4476 1.0944 1.1175 0.030 Uiso 1 1 calc R
C30 C 0.8538(3) 0.25674(13) -0.03368(11) 0.0124(6) Uani 1 1 d .
H30A H 0.8181 0.2921 -0.0089 0.015 Uiso 1 1 calc R
C28 C 1.0543(3) 0.19239(13) -0.07793(11) 0.0110(5) Uani 1 1 d .
C14 C -0.1132(3) 0.75944(13) 0.47235(11) 0.0142(6) Uani 1 1 d .
H14B H -0.1487 0.7941 0.4978 0.017 Uiso 1 1 calc R
C21 C 1.0165(3) 0.09381(13) -0.14482(11) 0.0105(5) Uani 1 1 d .
C26 C 0.9611(3) 0.14946(13) -0.10756(11) 0.0105(5) Uani 1 1 d .
C9 C -0.1544(3) 0.66588(13) 0.40442(11) 0.0113(5) Uani 1 1 d .
C22 C 1.1651(3) 0.08247(13) -0.15283(11) 0.0117(6) Uani 1 1 d .
C20 C 0.9231(3) 0.05076(13) -0.17411(11) 0.0110(5) Uani 1 1 d .
C5 C 0.0490(3) 0.60058(13) 0.35676(11) 0.0112(6) Uani 1 1 d .
C10 C -0.0059(3) 0.65412(13) 0.39591(11) 0.0116(6) Uani 1 1 d .
C2 C 0.1559(3) 0.49621(13) 0.27959(11) 0.0135(6) Uani 1 1 d .
H2D H 0.1912 0.4616 0.2539 0.016 Uiso 1 1 calc R
C11 C 0.0307(3) 0.74851(13) 0.46393(11) 0.0131(6) Uani 1 1 d .
C25 C 0.8132(3) 0.16132(13) -0.09994(11) 0.0109(5) Uani 1 1 d .
C6 C 0.1968(3) 0.58894(13) 0.34844(11) 0.0114(5) Uani 1 1 d .
C18 C 1.1237(3) -0.01388(13) -0.21775(11) 0.0131(6) Uani 1 1 d .
H18B H 1.1591 -0.0500 -0.2418 0.016 Uiso 1 1 calc R
C12 C 0.0873(3) 0.69609(13) 0.42636(11) 0.0114(5) Uani 1 1 d .
C13 C -0.2043(3) 0.71888(13) 0.44295(11) 0.0128(6) Uani 1 1 d .
C4 C -0.0447(3) 0.55892(13) 0.32633(11) 0.0109(5) Uani 1 1 d .
C27 C 0.9972(3) 0.24644(13) -0.04162(11) 0.0112(5) Uani 1 1 d .
C3 C 0.0120(3) 0.50703(13) 0.28801(11) 0.0126(6) Uani 1 1 d .
C1 C 0.2474(3) 0.53633(13) 0.30896(11) 0.0117(5) Uani 1 1 d .
C19 C 0.9800(3) -0.00369(13) -0.20983(11) 0.0125(6) Uani 1 1 d .
C17 C 1.2154(3) 0.02827(13) -0.19079(11) 0.0121(6) Uani 1 1 d .
C32 C 1.2540(3) 0.12623(13) -0.12182(11) 0.0138(6) Uani 1 1 d .
H32B H 1.3503 0.1187 -0.1261 0.017 Uiso 1 1 calc R
C8 C -0.2440(3) 0.62305(13) 0.37267(11) 0.0136(6) Uani 1 1 d .
H8B H -0.3404 0.6304 0.3776 0.016 Uiso 1 1 calc R
C29 C 0.7622(3) 0.21531(13) -0.06204(11) 0.0115(5) Uani 1 1 d .
C7 C -0.1931(3) 0.57240(13) 0.33578(11) 0.0135(6) Uani 1 1 d .
H7B H -0.2550 0.5457 0.3161 0.016 Uiso 1 1 calc R
C16 C 0.2867(3) 0.63165(13) 0.38020(11) 0.0134(6) Uani 1 1 d .
H16B H 0.3831 0.6242 0.3754 0.016 Uiso 1 1 calc R
C23 C 0.7756(3) 0.06544(13) -0.16629(11) 0.0129(6) Uani 1 1 d .
H23B H 0.7143 0.0383 -0.1858 0.015 Uiso 1 1 calc R
C36 C 0.8034(3) 0.50160(14) 0.49983(12) 0.0169(6) Uani 1 1 d .
H36A H 0.8634 0.5230 0.4683 0.020 Uiso 1 1 calc R
H36B H 0.8572 0.4656 0.5183 0.020 Uiso 1 1 calc R
C53 C 0.3376(3) 0.79057(14) 0.28199(12) 0.0163(6) Uani 1 1 d .
H53A H 0.3858 0.7548 0.3032 0.020 Uiso 1 1 calc R
H53B H 0.4014 0.8064 0.2493 0.020 Uiso 1 1 calc R
C34 C 0.7197(3) 0.41029(14) 0.43220(12) 0.0175(6) Uani 1 1 d .
H34B H 0.7788 0.4295 0.3994 0.021 Uiso 1 1 calc R
H34C H 0.7739 0.3753 0.4516 0.021 Uiso 1 1 calc R
C52 C 0.3033(3) 0.85160(14) 0.32222(12) 0.0176(6) Uani 1 1 d .
H52A H 0.2591 0.8888 0.3010 0.021 Uiso 1 1 calc R
H52B H 0.2385 0.8367 0.3549 0.021 Uiso 1 1 calc R
C24 C 0.7233(3) 0.11794(13) -0.13114(11) 0.0132(6) Uani 1 1 d .
H24B H 0.6271 0.1259 -0.1272 0.016 Uiso 1 1 calc R
C54 C 0.2100(3) 0.75794(14) 0.25807(12) 0.0165(6) Uani 1 1 d .
H54A H 0.1490 0.7384 0.2902 0.020 Uiso 1 1 calc R
H54B H 0.1579 0.7938 0.2387 0.020 Uiso 1 1 calc R
C55 C 0.2537(3) 0.70043(13) 0.21477(12) 0.0162(6) Uani 1 1 d .
H55A H 0.3167 0.7203 0.1835 0.019 Uiso 1 1 calc R
H55B H 0.3056 0.6649 0.2347 0.019 Uiso 1 1 calc R
C45 C 0.1596(3) 0.84992(14) 0.89919(12) 0.0204(6) Uani 1 1 d .
C31 C 1.2024(3) 0.17832(13) -0.08635(11) 0.0139(6) Uani 1 1 d .
H31B H 1.2640 0.2056 -0.0670 0.017 Uiso 1 1 calc R
C42 C 0.2016(3) 1.00291(14) 1.00592(12) 0.0178(6) Uani 1 1 d .
H42A H 0.1392 0.9840 1.0379 0.021 Uiso 1 1 calc R
H42B H 0.1506 1.0385 0.9858 0.021 Uiso 1 1 calc R
C15 C 0.2353(3) 0.68232(13) 0.41685(11) 0.0136(6) Uani 1 1 d .
H15B H 0.2972 0.7091 0.4365 0.016 Uiso 1 1 calc R
C39 C 0.8221(3) 0.64220(14) 0.62148(12) 0.0190(6) Uani 1 1 d .
C35 C 0.6775(3) 0.46821(14) 0.47473(12) 0.0169(6) Uani 1 1 d .
H35B H 0.6151 0.4492 0.5067 0.020 Uiso 1 1 calc R
H35C H 0.6265 0.5040 0.4548 0.020 Uiso 1 1 calc R
C57 C 0.1788(3) 0.60682(14) 0.14719(12) 0.0191(6) Uani 1 1 d .
C48 C -0.1765(3) 0.75994(14) 0.25224(12) 0.0179(6) Uani 1 1 d .
H48B H -0.1252 0.7240 0.2719 0.021 Uiso 1 1 calc R
H48C H -0.1153 0.7786 0.2198 0.021 Uiso 1 1 calc R
C51 C -0.1501(3) 0.90377(14) 0.36986(12) 0.0195(6) Uani 1 1 d .
C56 C 0.1332(3) 0.66543(14) 0.18790(12) 0.0183(6) Uani 1 1 d .
H56A H 0.0681 0.6470 0.2191 0.022 Uiso 1 1 calc R
H56B H 0.0837 0.7004 0.1664 0.022 Uiso 1 1 calc R
C46 C -0.2679(3) 0.66873(14) 0.18668(12) 0.0179(6) Uani 1 1 d .
H46B H -0.2038 0.6860 0.1546 0.021 Uiso 1 1 calc R
H46C H -0.2206 0.6317 0.2069 0.021 Uiso 1 1 calc R
C47 C -0.3052(3) 0.72765(14) 0.22877(12) 0.0169(6) Uani 1 1 d .
H47B H -0.3668 0.7098 0.2614 0.020 Uiso 1 1 calc R
H47C H -0.3556 0.7637 0.2089 0.020 Uiso 1 1 calc R
C40 C 0.2842(3) 1.09674(14) 1.07070(12) 0.0187(6) Uani 1 1 d .
H40B H 0.2394 1.1328 1.0485 0.022 Uiso 1 1 calc R
H40C H 0.2166 1.0804 1.1019 0.022 Uiso 1 1 calc R
C43 C 0.2444(3) 0.94456(14) 0.96349(12) 0.0176(6) Uani 1 1 d .
H43A H 0.2952 0.9089 0.9838 0.021 Uiso 1 1 calc R
H43B H 0.3074 0.9635 0.9317 0.021 Uiso 1 1 calc R
C49 C -0.2178(3) 0.81835(14) 0.29506(12) 0.0173(6) Uani 1 1 d .
H49A H -0.2651 0.8548 0.2743 0.021 Uiso 1 1 calc R
H49B H -0.2847 0.7997 0.3255 0.021 Uiso 1 1 calc R
C38 C 0.8744(3) 0.59167(14) 0.57428(12) 0.0182(6) Uani 1 1 d .
H38B H 0.9303 0.5556 0.5914 0.022 Uiso 1 1 calc R
H38C H 0.9346 0.6166 0.5448 0.022 Uiso 1 1 calc R
C50 C -0.0988(3) 0.85166(14) 0.32426(12) 0.0190(6) Uani 1 1 d .
H50A H -0.0457 0.8152 0.3425 0.023 Uiso 1 1 calc R
H50B H -0.0362 0.8750 0.2946 0.023 Uiso 1 1 calc R
C41 C 0.3269(3) 1.03659(14) 1.03099(12) 0.0180(6) Uani 1 1 d .
H41A H 0.3753 1.0015 1.0529 0.022 Uiso 1 1 calc R
H41B H 0.3916 1.0534 0.9990 0.022 Uiso 1 1 calc R
C37 C 0.7566(3) 0.55718(14) 0.54489(12) 0.0166(6) Uani 1 1 d .
H37B H 0.7051 0.5933 0.5256 0.020 Uiso 1 1 calc R
H37C H 0.6927 0.5356 0.5750 0.020 Uiso 1 1 calc R
C44 C 0.1206(3) 0.91075(14) 0.93788(12) 0.0198(6) Uani 1 1 d .
H44A H 0.0545 0.8950 0.9698 0.024 Uiso 1 1 calc R
H44B H 0.0738 0.9458 0.9154 0.024 Uiso 1 1 calc R
O39 O -0.2566(2) 1.10044(11) 0.37401(10) 0.0437(6) Uani 1 1 d .
H39B H -0.3077 1.1144 0.3475 0.052 Uiso 1 1 d R
H39A H -0.2373 1.1348 0.3953 0.066 Uiso 1 1 d R

loop_
_atom_site_aniso_label
_atom_site_aniso_U_11
_atom_site_aniso_U_22
_atom_site_aniso_U_33
_atom_site_aniso_U_23
_atom_site_aniso_U_13
_atom_site_aniso_U_12
S7 0.0094(3) 0.0116(3) 0.0133(3) -0.0003(3) 0.0009(2) 0.0017(2)
S3 0.0105(3) 0.0136(3) 0.0143(3) 0.0005(3) 0.0010(3) 0.0028(3)
S8 0.0135(3) 0.0119(3) 0.0127(3) -0.0036(3) -0.0027(3) -0.0010(3)
S5 0.0102(3) 0.0128(3) 0.0149(4) 0.0008(3) 0.0019(3) 0.0020(3)
S6 0.0150(3) 0.0123(3) 0.0148(4) -0.0053(3) -0.0026(3) 0.0002(3)
S1 0.0109(3) 0.0130(3) 0.0133(3) 0.0002(3) 0.0006(3) 0.0021(3)
S4 0.0156(3) 0.0134(3) 0.0180(4) -0.0057(3) -0.0041(3) 0.0003(3)
S2 0.0154(3) 0.0139(3) 0.0128(3) -0.0039(3) -0.0022(3) -0.0016(3)
Na3 0.0197(6) 0.0199(6) 0.0221(6) -0.0056(5) -0.0028(5) 0.0018(4)
Na4 0.0219(6) 0.0216(6) 0.0212(6) -0.0046(5) -0.0010(5) 0.0008(5)
Na2 0.0240(6) 0.0198(6) 0.0209(6) -0.0050(5) -0.0017(5) 0.0015(5)
Na1 0.0241(6) 0.0234(6) 0.0215(6) -0.0062(5) -0.0018(5) 0.0027(5)
O19 0.0141(10) 0.0234(10) 0.0165(10) 0.0046(8) -0.0019(8) 0.0022(8)
O7 0.0162(10) 0.0185(10) 0.0221(11) 0.0047(9) 0.0030(8) 0.0006(8)
O20 0.0145(10) 0.0185(10) 0.0220(11) 0.0061(9) 0.0028(8) -0.0004(8)
O3 0.0149(10) 0.0187(10) 0.0207(11) 0.0028(8) 0.0030(8) -0.0008(8)
O23 0.0187(10) 0.0198(10) 0.0214(11) -0.0119(9) -0.0034(8) 0.0011(8)
O37 0.0194(10) 0.0169(10) 0.0278(12) -0.0027(9) -0.0041(8) 0.0016(8)
O15 0.0145(10) 0.0166(10) 0.0218(11) 0.0029(8) 0.0020(8) -0.0013(8)
O21 0.0152(10) 0.0186(10) 0.0238(11) -0.0080(9) 0.0005(8) 0.0048(8)
O1 0.0151(10) 0.0245(11) 0.0171(10) 0.0035(9) -0.0017(8) 0.0031(8)
O8 0.0157(10) 0.0194(10) 0.0229(11) -0.0068(9) 0.0011(8) 0.0055(8)
O16 0.0172(10) 0.0179(10) 0.0279(12) -0.0115(9) -0.0029(8) 0.0034(8)
O2 0.0176(10) 0.0207(10) 0.0194(11) -0.0072(9) 0.0006(8) 0.0053(8)
O24 0.0258(11) 0.0195(10) 0.0204(11) -0.0019(9) -0.0103(8) 0.0023(8)
O9 0.0165(10) 0.0250(11) 0.0178(10) 0.0055(9) -0.0017(8) 0.0031(8)
O13 0.0156(10) 0.0258(11) 0.0185(11) 0.0059(9) 0.0001(8) 0.0047(8)
O29 0.0211(10) 0.0157(10) 0.0240(11) -0.0040(9) -0.0048(8) 0.0026(8)
O14 0.0187(10) 0.0191(10) 0.0222(11) -0.0068(9) 0.0042(8) 0.0032(8)
O30 0.0215(11) 0.0185(10) 0.0265(11) -0.0036(9) -0.0069(8) 0.0010(8)
O22 0.0214(10) 0.0184(10) 0.0187(11) -0.0004(8) -0.0009(8) -0.0066(8)
O46 0.0256(11) 0.0283(11) 0.0207(11) -0.0026(9) 0.0024(9) 0.0010(9)
O6 0.0279(11) 0.0230(11) 0.0166(10) 0.0001(9) -0.0092(8) 0.0034(9)
O48 0.0226(11) 0.0173(10) 0.0264(11) 0.0008(9) -0.0050(9) 0.0005(8)
O4 0.0224(11) 0.0230(11) 0.0226(11) -0.0125(9) -0.0010(8) -0.0001(8)
O40 0.0253(11) 0.0281(11) 0.0266(12) -0.0062(9) -0.0052(9) 0.0074(9)
O5 0.0240(11) 0.0178(10) 0.0199(11) 0.0005(8) -0.0019(8) -0.0058(8)
O49 0.0274(11) 0.0256(11) 0.0206(11) 0.0000(9) -0.0093(9) -0.0040(9)
O18 0.0209(11) 0.0211(11) 0.0244(11) -0.0062(9) 0.0025(8) -0.0075(8)
O38 0.0303(12) 0.0167(10) 0.0309(12) -0.0075(9) -0.0085(9) 0.0024(9)
O25 0.0200(11) 0.0355(13) 0.0385(13) -0.0209(11) -0.0069(9) 0.0047(9)
O28 0.0206(12) 0.0274(12) 0.0347(13) -0.0136(10) -0.0004(9) 0.0031(9)
O44 0.0178(11) 0.0291(12) 0.0311(12) -0.0152(10) -0.0005(9) 0.0023(9)
O35 0.0290(11) 0.0202(11) 0.0232(11) -0.0048(9) -0.0041(9) -0.0009(9)
O41 0.0221(11) 0.0398(13) 0.0343(13) -0.0180(11) -0.0056(9) 0.0053(10)
O11 0.0333(12) 0.0223(11) 0.0233(11) -0.0012(9) -0.0143(9) 0.0025(9)
O17 0.0403(13) 0.0199(11) 0.0221(11) -0.0039(9) -0.0138(9) 0.0052(9)
O26 0.0189(12) 0.0345(12) 0.0338(13) -0.0183(10) -0.0048(9) 0.0060(9)
O33 0.0392(13) 0.0268(12) 0.0213(11) -0.0020(9) 0.0008(9) 0.0056(10)
O52 0.0329(12) 0.0243(11) 0.0245(12) -0.0003(9) -0.0018(9) -0.0051(9)
O50 0.0304(12) 0.0448(14) 0.0285(13) -0.0119(11) -0.0065(10) 0.0143(10)
O10 0.0309(12) 0.0258(11) 0.0257(12) 0.0017(9) -0.0065(9) -0.0142(9)
O42 0.0211(12) 0.0352(13) 0.0385(14) -0.0213(11) -0.0035(9) 0.0082(9)
O43 0.0185(11) 0.0341(13) 0.0458(14) -0.0238(11) -0.0041(10) -0.0008(9)
O12 0.0225(12) 0.0355(13) 0.0455(14) -0.0268(11) -0.0056(10) 0.0043(9)
O27 0.0227(12) 0.0349(13) 0.0426(14) -0.0192(11) -0.0032(10) -0.0009(9)
O45 0.0392(13) 0.0294(12) 0.0252(12) -0.0046(10) -0.0026(10) -0.0138(10)
O31 0.0343(13) 0.0383(13) 0.0318(13) -0.0146(11) -0.0071(10) 0.0101(10)
O32 0.0438(14) 0.0333(12) 0.0264(12) -0.0092(10) -0.0009(10) -0.0169(10)
N3 0.0194(12) 0.0148(12) 0.0178(13) -0.0001(10) 0.0002(10) 0.0007(9)
O51 0.0360(13) 0.0438(14) 0.0228(12) 0.0012(10) -0.0095(10) -0.0021(10)
N1 0.0185(12) 0.0173(12) 0.0182(13) -0.0025(10) -0.0019(10) 0.0010(10)
N4 0.0207(13) 0.0186(12) 0.0163(13) -0.0027(10) -0.0024(10) -0.0003(10)
O47 0.0468(14) 0.0336(13) 0.0328(13) -0.0129(11) -0.0123(11) 0.0159(11)
O34 0.0354(13) 0.0579(16) 0.0253(13) 0.0048(11) 0.0018(10) 0.0081(11)
N2 0.0239(13) 0.0170(12) 0.0184(13) 0.0000(10) -0.0014(10) 0.0011(10)
C30 0.0152(14) 0.0106(13) 0.0114(14) -0.0010(11) 0.0001(10) 0.0020(10)
C28 0.0135(13) 0.0084(13) 0.0111(13) 0.0015(11) -0.0014(10) -0.0015(10)
C14 0.0169(14) 0.0128(13) 0.0127(14) -0.0007(11) 0.0001(11) 0.0015(11)
C21 0.0123(13) 0.0085(13) 0.0105(13) 0.0038(11) -0.0001(10) -0.0009(10)
C26 0.0132(13) 0.0088(13) 0.0093(13) 0.0017(11) 0.0004(10) -0.0004(10)
C9 0.0107(13) 0.0117(13) 0.0110(14) 0.0023(11) 0.0010(10) 0.0010(10)
C22 0.0123(13) 0.0106(13) 0.0116(14) 0.0031(11) 0.0018(10) -0.0023(10)
C20 0.0122(13) 0.0095(13) 0.0112(13) 0.0034(11) -0.0008(10) -0.0006(10)
C5 0.0126(13) 0.0110(13) 0.0096(13) 0.0027(11) 0.0005(10) 0.0008(10)
C10 0.0143(14) 0.0100(13) 0.0099(13) 0.0042(11) 0.0005(10) 0.0007(10)
C2 0.0161(14) 0.0123(13) 0.0118(14) -0.0007(11) 0.0004(11) 0.0019(11)
C11 0.0156(14) 0.0119(13) 0.0119(14) -0.0014(11) -0.0019(11) -0.0021(11)
C25 0.0121(13) 0.0108(13) 0.0096(13) 0.0024(11) 0.0001(10) 0.0006(10)
C6 0.0123(13) 0.0111(13) 0.0107(13) 0.0015(11) -0.0001(10) -0.0005(10)
C18 0.0145(14) 0.0120(13) 0.0124(14) -0.0019(11) 0.0019(10) 0.0016(11)
C12 0.0130(13) 0.0095(13) 0.0116(14) 0.0026(11) -0.0004(10) 0.0007(10)
C13 0.0135(13) 0.0101(13) 0.0142(14) 0.0039(11) 0.0023(11) 0.0011(10)
C4 0.0103(13) 0.0118(13) 0.0106(13) 0.0029(11) -0.0017(10) -0.0020(10)
C27 0.0119(13) 0.0093(13) 0.0123(14) 0.0006(11) -0.0013(10) -0.0022(10)
C3 0.0143(14) 0.0122(13) 0.0113(14) 0.0020(11) -0.0006(10) -0.0021(11)
C1 0.0108(13) 0.0123(13) 0.0115(13) 0.0011(11) 0.0021(10) 0.0027(10)
C19 0.0137(14) 0.0109(13) 0.0127(14) -0.0011(11) 0.0005(10) -0.0043(10)
C17 0.0105(13) 0.0097(13) 0.0158(14) 0.0018(11) 0.0012(10) 0.0019(10)
C32 0.0078(13) 0.0150(14) 0.0186(15) 0.0002(12) -0.0017(11) 0.0004(10)
C8 0.0101(13) 0.0143(14) 0.0164(14) 0.0000(12) -0.0001(11) 0.0007(10)
C29 0.0113(13) 0.0116(13) 0.0114(13) 0.0024(11) 0.0008(10) 0.0006(10)
C7 0.0129(13) 0.0132(14) 0.0146(14) -0.0008(12) -0.0017(11) -0.0015(11)
C16 0.0080(13) 0.0157(14) 0.0167(14) -0.0009(12) -0.0020(10) 0.0013(10)
C23 0.0103(13) 0.0148(14) 0.0139(14) 0.0004(12) -0.0029(10) -0.0017(10)
C36 0.0177(14) 0.0168(14) 0.0159(15) -0.0006(12) 0.0004(11) 0.0028(11)
C53 0.0162(14) 0.0158(14) 0.0163(15) -0.0003(12) 0.0013(11) 0.0012(11)
C34 0.0156(14) 0.0196(15) 0.0176(15) 0.0008(12) -0.0026(11) -0.0003(11)
C52 0.0160(14) 0.0185(15) 0.0184(15) -0.0009(12) -0.0009(11) -0.0003(11)
C24 0.0096(13) 0.0137(14) 0.0162(14) -0.0014(12) 0.0003(10) 0.0008(10)
C54 0.0188(14) 0.0156(14) 0.0146(14) -0.0016(12) 0.0021(11) 0.0029(11)
C55 0.0171(14) 0.0134(14) 0.0178(15) -0.0021(12) -0.0004(11) 0.0033(11)
C45 0.0218(16) 0.0182(15) 0.0208(16) -0.0001(13) 0.0000(12) -0.0019(12)
C31 0.0118(13) 0.0146(14) 0.0155(14) 0.0003(12) -0.0018(11) -0.0020(11)
C42 0.0205(15) 0.0162(14) 0.0157(15) 0.0018(12) 0.0027(11) 0.0038(11)
C15 0.0136(14) 0.0154(14) 0.0118(14) -0.0026(12) -0.0013(10) -0.0020(11)
C39 0.0183(16) 0.0172(15) 0.0217(16) 0.0010(12) -0.0019(12) 0.0006(12)
C35 0.0147(14) 0.0180(14) 0.0173(15) -0.0008(12) 0.0019(11) 0.0020(11)
C57 0.0204(16) 0.0191(15) 0.0176(15) -0.0007(12) -0.0005(12) -0.0032(12)
C48 0.0177(14) 0.0190(15) 0.0163(15) 0.0014(12) 0.0020(11) 0.0035(11)
C51 0.0228(16) 0.0158(15) 0.0197(16) -0.0016(12) -0.0012(12) -0.0006(12)
C56 0.0163(14) 0.0185(15) 0.0196(15) -0.0007(12) 0.0009(11) 0.0025(11)
C46 0.0151(14) 0.0203(15) 0.0180(15) 0.0010(12) -0.0005(11) 0.0009(11)
C47 0.0156(14) 0.0168(14) 0.0179(15) -0.0006(12) 0.0010(11) 0.0036(11)
C40 0.0205(15) 0.0183(15) 0.0173(15) -0.0008(12) -0.0011(12) 0.0027(12)
C43 0.0213(15) 0.0140(14) 0.0168(15) -0.0012(12) 0.0024(11) 0.0039(11)
C49 0.0170(14) 0.0178(15) 0.0165(15) -0.0008(12) 0.0012(11) 0.0037(11)
C38 0.0174(14) 0.0184(15) 0.0184(15) -0.0011(12) 0.0011(11) 0.0044(11)
C50 0.0157(14) 0.0208(15) 0.0197(15) -0.0008(13) 0.0026(11) 0.0048(11)
C41 0.0179(15) 0.0158(14) 0.0193(15) 0.0006(12) 0.0032(12) 0.0015(11)
C37 0.0168(14) 0.0163(14) 0.0165(15) -0.0020(12) -0.0011(11) 0.0045(11)
C44 0.0199(15) 0.0198(15) 0.0192(15) 0.0012(13) 0.0017(12) 0.0022(12)
O39 0.0513(15) 0.0369(14) 0.0419(15) 0.0065(11) 0.0013(12) 0.0008(11)

loop_
_atom_type_symbol
_atom_type_description
_atom_type_scat_dispersion_real
_atom_type_scat_dispersion_imag
_atom_type_scat_source
C C 0.0033 0.0016 'International Tables Vol C Tables 4.2.6.8 and 6.1.1.4'
H H 0.0000 0.0000 'International Tables Vol C Tables 4.2.6.8 and 6.1.1.4'
N N 0.0061 0.0033 'International Tables Vol C Tables 4.2.6.8 and 6.1.1.4'
O O 0.0106 0.0060 'International Tables Vol C Tables 4.2.6.8 and 6.1.1.4'
S S 0.1246 0.1234 'International Tables Vol C Tables 4.2.6.8 and 6.1.1.4'
Na Na 0.0362 0.0249 'International Tables Vol C Tables 4.2.6.8 and 6.1.1.4'

loop_
_geom_angle_atom_site_label_1
_geom_angle_atom_site_label_2
_geom_angle_atom_site_label_3
_geom_angle
_geom_angle_site_symmetry_1
_geom_angle_site_symmetry_3
O20 S7 O19 112.49(11) . .
O20 S7 O21 113.02(11) . .
O19 S7 O21 113.01(11) . .
O20 S7 C29 106.10(11) . .
O19 S7 C29 106.71(11) . .
O21 S7 C29 104.71(11) . .
O9 S3 O7 112.49(11) . .
O9 S3 O8 113.04(11) . .
O7 S3 O8 113.04(11) . .
O9 S3 C13 107.01(11) . .
O7 S3 C13 106.32(11) . .
O8 S3 C13 104.14(11) . .
O24 S8 O22 113.01(11) . .
O24 S8 O23 112.84(11) . .
O22 S8 O23 111.14(11) . .
O24 S8 C27 107.06(11) . .
O22 S8 C27 106.70(11) . .
O23 S8 C27 105.52(11) . .
O13 S5 O15 112.74(11) . .
O13 S5 O14 113.27(11) . .
O15 S5 O14 112.63(11) . .
O13 S5 C17 106.79(11) . .
O15 S5 C17 105.87(11) . .
O14 S5 C17 104.73(11) . .
O17 S6 O18 113.49(12) . .
O17 S6 O16 112.47(12) . .
O18 S6 O16 111.79(11) . .
O17 S6 C19 105.07(11) . .
O18 S6 C19 107.52(11) . .
O16 S6 C19 105.84(11) . .
O1 S1 O3 112.68(11) . .
O1 S1 O2 112.96(11) . .
O3 S1 O2 112.63(11) . .
O1 S1 C1 107.27(11) . .
O3 S1 C1 105.86(11) . .
O2 S1 C1 104.69(11) . .
O11 S4 O10 112.53(12) . .
O11 S4 O12 112.93(13) . .
O10 S4 O12 111.41(13) . .
O11 S4 C11 105.98(12) . .
O10 S4 C11 106.56(12) . .
O12 S4 C11 106.91(12) . .
O6 S2 O5 112.75(11) . .
O6 S2 O4 112.62(12) . .
O5 S2 O4 112.63(11) . .
O6 S2 C3 106.27(11) . .
O5 S2 C3 106.56(11) . .
O4 S2 C3 105.32(12) . .
O40 Na3 O42 91.29(8) . .
O40 Na3 O37 102.26(8) . .
O42 Na3 O37 164.70(9) . .
O40 Na3 O38 166.81(8) . .
O42 Na3 O38 84.47(7) . .
O37 Na3 O38 83.78(7) . .
O40 Na3 O37 88.65(7) . 2_476
O42 Na3 O37 88.25(8) . 2_476
O37 Na3 O37 85.04(7) . 2_476
O38 Na3 O37 103.66(7) . 2_476
O40 Na3 O39 83.65(8) . .
O42 Na3 O39 88.65(8) . .
O37 Na3 O39 99.77(8) . .
O38 Na3 O39 83.77(8) . .
O37 Na3 O39 171.63(9) 2_476 .
O40 Na3 Na3 97.24(7) . 2_476
O42 Na3 Na3 128.68(8) . 2_476
O37 Na3 Na3 43.19(5) . 2_476
O38 Na3 Na3 95.15(6) . 2_476
O37 Na3 Na3 41.85(5) 2_476 2_476
O39 Na3 Na3 142.50(8) . 2_476
O46 Na4 O47 176.29(9) . .
O46 Na4 O44 86.30(8) . .
O47 Na4 O44 90.31(8) . .
O46 Na4 O48 96.96(7) . .
O47 Na4 O48 86.48(8) . .
O44 Na4 O48 176.18(8) . .
O46 Na4 O48 92.74(7) . 2_665
O47 Na4 O48 86.02(8) . 2_665
O44 Na4 O48 94.67(7) . 2_665
O48 Na4 O48 87.20(7) . 2_665
O46 Na4 O45 98.92(8) . .
O47 Na4 O45 82.04(8) . .
O44 Na4 O45 81.33(7) . .
O48 Na4 O45 96.14(7) . .
O48 Na4 O45 167.37(8) 2_665 .
O46 Na4 Na4 96.69(6) . 2_665
O47 Na4 Na4 84.82(7) . 2_665
O44 Na4 Na4 137.98(7) . 2_665
O48 Na4 Na4 43.78(5) . 2_665
O48 Na4 Na4 43.42(5) 2_665 2_665
O45 Na4 Na4 138.55(7) . 2_665
O33 Na2 O28 89.07(8) . .
O33 Na2 O31 178.90(9) . .
O28 Na2 O31 90.83(8) . .
O33 Na2 O30 91.53(8) . .
O28 Na2 O30 179.26(8) . .
O31 Na2 O30 88.58(8) . .
O33 Na2 O32 94.37(8) . .
O28 Na2 O32 80.47(7) . .
O31 Na2 O32 84.53(8) . .
O30 Na2 O32 99.92(7) . .
O33 Na2 O29 102.34(8) . .
O28 Na2 O29 93.21(7) . .
O31 Na2 O29 78.76(8) . .
O30 Na2 O29 86.23(7) . .
O32 Na2 O29 162.06(8) . .
O33 Na2 Na1 100.53(6) . .
O28 Na2 Na1 136.26(7) . .
O31 Na2 Na1 80.29(6) . .
O30 Na2 Na1 43.17(5) . .
O32 Na2 Na1 139.88(6) . .
O29 Na2 Na1 43.09(5) . .
O34 Na1 O26 90.32(8) . .
O34 Na1 O29 101.32(8) . .
O26 Na1 O29 166.23(9) . .
O34 Na1 O30 107.87(9) . .
O26 Na1 O30 93.55(8) . .
O29 Na1 O30 89.87(7) . .
O34 Na1 O35 134.14(9) . .
O26 Na1 O35 84.33(7) . .
O29 Na1 O35 82.28(7) . .
O30 Na1 O35 117.89(8) . .
O34 Na1 Na2 109.75(7) . .
O26 Na1 Na2 136.77(7) . .
O29 Na1 Na2 45.44(5) . .
O30 Na1 Na2 44.46(5) . .
O35 Na1 Na2 104.84(6) . .
O34 Na1 H34A 17.6 . .
O26 Na1 H34A 76.7 . .
O29 Na1 H34A 113.0 . .
O30 Na1 H34A 119.3 . .
O35 Na1 H34A 120.4 . .
Na2 Na1 H34A 127.4 . .
O34 Na1 H34D 17.7 . .
O26 Na1 H34D 87.5 . .
O29 Na1 H34D 105.8 . .
O30 Na1 H34D 90.6 . .
O35 Na1 H34D 150.7 . .
Na2 Na1 H34D 100.4 . .
H34A Na1 H34D 30.4 . .
Na3 O37 Na3 94.96(7) . 2_476
Na3 O37 H37D 109.5 . .
Na3 O37 H37D 109.6 2_476 .
Na3 O37 H37E 109.3 . .
Na3 O37 H37E 122.7 2_476 .
H37D O37 H37E 109.5 . .
Na1 O29 Na2 91.48(7) . .
Na1 O29 H29A 113.4 . .
Na2 O29 H29A 113.4 . .
Na1 O29 H29B 113.4 . .
Na2 O29 H29B 113.4 . .
H29A O29 H29B 110.7 . .
Na1 O30 Na2 92.37(7) . .
Na1 O30 H30B 113.2 . .
Na2 O30 H30B 113.2 . .
Na1 O30 H30C 113.2 . .
Na2 O30 H30C 113.2 . .
H30B O30 H30C 110.6 . .
Na4 O46 H46A 109.2 . .
Na4 O46 H46D 109.4 . .
H46A O46 H46D 109.5 . .
Na4 O48 Na4 92.80(7) . 2_665
Na4 O48 H48E 109.3 . .
Na4 O48 H48E 105.3 2_665 .
Na4 O48 H48D 109.5 . .
Na4 O48 H48D 128.2 2_665 .
H48E O48 H48D 109.8 . .
Na3 O40 H40D 109.4 . .
Na3 O40 H40A 124.7 . .
H40D O40 H40A 123.5 . .
H49D O49 H49F 98.1 . .
Na3 O38 H38A 109.3 . .
Na3 O38 H38D 109.3 . .
H38A O38 H38D 109.5 . .
C39 O25 H25A 109.0 . .
C45 O28 Na2 125.57(19) . .
C57 O44 Na4 125.23(18) . .
Na1 O35 H35A 113.9 . .
Na1 O35 H35D 113.5 . .
H35A O35 H35D 111.0 . .
C51 O41 H41C 109.0 . .
C39 O26 Na1 133.27(19) . .
Na2 O33 H33A 109.4 . .
Na2 O33 H33B 109.1 . .
H33A O33 H33B 109.5 . .
H52D O52 H52H 102.3 . .
H50H O50 H50D 104.4 . .
C51 O42 Na3 133.83(19) . .
C57 O43 H43C 109.1 . .
C45 O27 H27A 109.0 . .
Na4 O45 H45A 114.5 . .
Na4 O45 H45B 114.8 . .
H45A O45 H45B 112.0 . .
Na2 O31 H31C 109.3 . .
Na2 O31 H31D 109.4 . .
H31C O31 H31D 109.8 . .
Na2 O32 H32A 114.5 . .
Na2 O32 H32C 115.1 . .
H32A O32 H32C 111.9 . .
C46 N3 H3A 109.5 . .
C46 N3 H3B 109.5 . .
H3A N3 H3B 109.5 . .
C46 N3 H3C 109.5 . .
H3A N3 H3C 109.5 . .
H3B N3 H3C 109.5 . .
H51C O51 H51A 109.8 . .
C34 N1 H1A 109.5 . .
C34 N1 H1B 109.5 . .
H1A N1 H1B 109.5 . .
C34 N1 H1C 109.5 . .
H1A N1 H1C 109.5 . .
H1B N1 H1C 109.5 . .
C52 N4 H4A 109.5 . .
C52 N4 H4B 109.5 . .
H4A N4 H4B 109.5 . .
C52 N4 H4C 109.5 . .
H4A N4 H4C 109.5 . .
H4B N4 H4C 109.5 . .
Na4 O47 H47E 109.0 . .
Na4 O47 H47D 109.4 . .
H47E O47 H47D 109.6 . .
Na1 O34 H34A 109.5 . .
Na1 O34 H34D 109.1 . .
H34A O34 H34D 109.5 . .
C40 N2 H2A 109.5 . .
C40 N2 H2B 109.5 . .
H2A N2 H2B 109.5 . .
C40 N2 H2C 109.5 . .
H2A N2 H2C 109.5 . .
H2B N2 H2C 109.5 . .
C27 C30 C29 121.2(2) . .
C27 C30 H30A 119.4 . .
C29 C30 H30A 119.4 . .
C27 C28 C26 118.6(2) . .
C27 C28 C31 122.9(2) . .
C26 C28 C31 118.5(2) . .
C11 C14 C13 120.4(2) . .
C11 C14 H14B 119.8 . .
C13 C14 H14B 119.8 . .
C20 C21 C22 120.5(2) . .
C20 C21 C26 119.7(2) . .
C22 C21 C26 119.8(2) . .
C25 C26 C28 120.2(2) . .
C25 C26 C21 120.0(2) . .
C28 C26 C21 119.8(2) . .
C13 C9 C10 118.5(2) . .
C13 C9 C8 123.4(2) . .
C10 C9 C8 118.1(2) . .
C17 C22 C21 118.1(2) . .
C17 C22 C32 123.6(2) . .
C21 C22 C32 118.3(2) . .
C19 C20 C21 118.5(2) . .
C19 C20 C23 123.0(2) . .
C21 C20 C23 118.6(2) . .
C6 C5 C4 120.3(2) . .
C6 C5 C10 120.0(2) . .
C4 C5 C10 119.7(2) . .
C9 C10 C12 119.9(2) . .
C9 C10 C5 120.1(2) . .
C12 C10 C5 120.0(2) . .
C3 C2 C1 120.7(2) . .
C3 C2 H2D 119.6 . .
C1 C2 H2D 119.6 . .
C14 C11 C12 121.2(2) . .
C14 C11 S4 117.49(19) . .
C12 C11 S4 121.29(19) . .
C29 C25 C26 118.5(2) . .
C29 C25 C24 122.9(2) . .
C26 C25 C24 118.6(2) . .
C1 C6 C5 118.4(2) . .
C1 C6 C16 123.2(2) . .
C5 C6 C16 118.3(2) . .
C17 C18 C19 121.5(2) . .
C17 C18 H18B 119.2 . .
C19 C18 H18B 119.2 . .
C11 C12 C10 118.7(2) . .
C11 C12 C15 123.2(2) . .
C10 C12 C15 118.1(2) . .
C14 C13 C9 121.3(2) . .
C14 C13 S3 116.4(2) . .
C9 C13 S3 122.31(19) . .
C3 C4 C5 118.5(2) . .
C3 C4 C7 122.8(2) . .
C5 C4 C7 118.6(2) . .
C30 C27 C28 120.8(2) . .
C30 C27 S8 116.85(19) . .
C28 C27 S8 122.38(19) . .
C2 C3 C4 121.1(2) . .
C2 C3 S2 116.9(2) . .
C4 C3 S2 122.08(19) . .
C2 C1 C6 120.9(2) . .
C2 C1 S1 116.85(19) . .
C6 C1 S1 122.22(19) . .
C18 C19 C20 120.6(2) . .
C18 C19 S6 116.79(19) . .
C20 C19 S6 122.42(19) . .
C18 C17 C22 120.8(2) . .
C18 C17 S5 116.65(19) . .
C22 C17 S5 122.56(19) . .
C31 C32 C22 122.1(2) . .
C31 C32 H32B 119.0 . .
C22 C32 H32B 119.0 . .
C7 C8 C9 122.2(2) . .
C7 C8 H8B 118.9 . .
C9 C8 H8B 118.9 . .
C30 C29 C25 120.7(2) . .
C30 C29 S7 116.37(19) . .
C25 C29 S7 122.91(19) . .
C8 C7 C4 121.3(2) . .
C8 C7 H7B 119.4 . .
C4 C7 H7B 119.4 . .
C15 C16 C6 121.8(2) . .
C15 C16 H16B 119.1 . .
C6 C16 H16B 119.1 . .
C24 C23 C20 121.8(2) . .
C24 C23 H23B 119.1 . .
C20 C23 H23B 119.1 . .
C35 C36 C37 110.9(2) . .
C35 C36 H36A 109.5 . .
C37 C36 H36A 109.5 . .
C35 C36 H36B 109.5 . .
C37 C36 H36B 109.5 . .
H36A C36 H36B 108.1 . .
C52 C53 C54 113.7(2) . .
C52 C53 H53A 108.8 . .
C54 C53 H53A 108.8 . .
C52 C53 H53B 108.8 . .
C54 C53 H53B 108.8 . .
H53A C53 H53B 107.7 . .
N1 C34 C35 111.5(2) . .
N1 C34 H34B 109.3 . .
C35 C34 H34B 109.3 . .
N1 C34 H34C 109.3 . .
C35 C34 H34C 109.3 . .
H34B C34 H34C 108.0 . .
N4 C52 C53 109.2(2) . .
N4 C52 H52A 109.8 . .
C53 C52 H52A 109.8 . .
N4 C52 H52B 109.8 . .
C53 C52 H52B 109.8 . .
H52A C52 H52B 108.3 . .
C23 C24 C25 121.4(2) . .
C23 C24 H24B 119.3 . .
C25 C24 H24B 119.3 . .
C55 C54 C53 110.6(2) . .
C55 C54 H54A 109.5 . .
C53 C54 H54A 109.5 . .
C55 C54 H54B 109.5 . .
C53 C54 H54B 109.5 . .
H54A C54 H54B 108.1 . .
C56 C55 C54 114.4(2) . .
C56 C55 H55A 108.7 . .
C54 C55 H55A 108.7 . .
C56 C55 H55B 108.7 . .
C54 C55 H55B 108.7 . .
H55A C55 H55B 107.6 . .
O28 C45 O27 123.2(3) . .
O28 C45 C44 124.9(3) . .
O27 C45 C44 111.8(2) . .
C32 C31 C28 121.4(2) . .
C32 C31 H31B 119.3 . .
C28 C31 H31B 119.3 . .
C43 C42 C41 112.3(2) . .
C43 C42 H42A 109.1 . .
C41 C42 H42A 109.1 . .
C43 C42 H42B 109.1 . .
C41 C42 H42B 109.1 . .
H42A C42 H42B 107.9 . .
C16 C15 C12 121.8(2) . .
C16 C15 H15B 119.1 . .
C12 C15 H15B 119.1 . .
O26 C39 O25 122.5(3) . .
O26 C39 C38 124.6(3) . .
O25 C39 C38 112.8(2) . .
C34 C35 C36 112.3(2) . .
C34 C35 H35B 109.2 . .
C36 C35 H35B 109.2 . .
C34 C35 H35C 109.2 . .
C36 C35 H35C 109.2 . .
H35B C35 H35C 107.9 . .
O44 C57 O43 123.0(3) . .
O44 C57 C56 125.1(2) . .
O43 C57 C56 111.9(2) . .
C49 C48 C47 110.9(2) . .
C49 C48 H48B 109.5 . .
C47 C48 H48B 109.5 . .
C49 C48 H48C 109.5 . .
C47 C48 H48C 109.5 . .
H48B C48 H48C 108.0 . .
O42 C51 O41 122.7(3) . .
O42 C51 C50 123.9(3) . .
O41 C51 C50 113.3(2) . .
C57 C56 C55 113.3(2) . .
C57 C56 H56A 108.9 . .
C55 C56 H56A 108.9 . .
C57 C56 H56B 108.9 . .
C55 C56 H56B 108.9 . .
H56A C56 H56B 107.7 . .
N3 C46 C47 111.3(2) . .
N3 C46 H46B 109.4 . .
C47 C46 H46B 109.4 . .
N3 C46 H46C 109.4 . .
C47 C46 H46C 109.4 . .
H46B C46 H46C 108.0 . .
C46 C47 C48 112.3(2) . .
C46 C47 H47B 109.1 . .
C48 C47 H47B 109.1 . .
C46 C47 H47C 109.1 . .
C48 C47 H47C 109.1 . .
H47B C47 H47C 107.9 . .
N2 C40 C41 111.4(2) . .
N2 C40 H40B 109.3 . .
C41 C40 H40B 109.3 . .
N2 C40 H40C 109.3 . .
C41 C40 H40C 109.3 . .
H40B C40 H40C 108.0 . .
C42 C43 C44 112.9(2) . .
C42 C43 H43A 109.0 . .
C44 C43 H43A 109.0 . .
C42 C43 H43B 109.0 . .
C44 C43 H43B 109.0 . .
H43A C43 H43B 107.8 . .
C50 C49 C48 115.8(2) . .
C50 C49 H49A 108.3 . .
C48 C49 H49A 108.3 . .
C50 C49 H49B 108.3 . .
C48 C49 H49B 108.3 . .
H49A C49 H49B 107.4 . .
C39 C38 C37 112.8(2) . .
C39 C38 H38B 109.0 . .
C37 C38 H38B 109.0 . .
C39 C38 H38C 109.0 . .
C37 C38 H38C 109.0 . .
H38B C38 H38C 107.8 . .
C51 C50 C49 112.2(2) . .
C51 C50 H50A 109.2 . .
C49 C50 H50A 109.2 . .
C51 C50 H50B 109.2 . .
C49 C50 H50B 109.2 . .
H50A C50 H50B 107.9 . .
C40 C41 C42 112.0(2) . .
C40 C41 H41A 109.2 . .
C42 C41 H41A 109.2 . .
C40 C41 H41B 109.2 . .
C42 C41 H41B 109.2 . .
H41A C41 H41B 107.9 . .
C38 C37 C36 115.0(2) . .
C38 C37 H37B 108.5 . .
C36 C37 H37B 108.5 . .
C38 C37 H37C 108.5 . .
C36 C37 H37C 108.5 . .
H37B C37 H37C 107.5 . .
C45 C44 C43 113.7(2) . .
C45 C44 H44A 108.8 . .
C43 C44 H44A 108.8 . .
C45 C44 H44B 108.8 . .
C43 C44 H44B 108.8 . .
H44A C44 H44B 107.7 . .
Na3 O39 H39B 109.3 . .
Na3 O39 H39A 109.1 . .
H39B O39 H39A 109.8 . .

loop_
_geom_bond_atom_site_label_1
_geom_bond_atom_site_label_2
_geom_bond_distance
_geom_bond_site_symmetry_2
S7 O20 1.4495(18) .
S7 O19 1.4511(19) .
S7 O21 1.4588(19) .
S7 C29 1.794(2) .
S3 O9 1.4499(19) .
S3 O7 1.4535(18) .
S3 O8 1.4616(19) .
S3 C13 1.800(3) .
S8 O24 1.4426(19) .
S8 O22 1.4571(18) .
S8 O23 1.4675(19) .
S8 C27 1.790(2) .
S5 O13 1.4470(19) .
S5 O15 1.4521(18) .
S5 O14 1.4599(19) .
S5 C17 1.797(2) .
S6 O17 1.446(2) .
S6 O18 1.4520(19) .
S6 O16 1.4633(19) .
S6 C19 1.795(3) .
S1 O1 1.4486(19) .
S1 O3 1.4550(18) .
S1 O2 1.4632(19) .
S1 C1 1.792(2) .
S4 O11 1.447(2) .
S4 O10 1.452(2) .
S4 O12 1.453(2) .
S4 C11 1.792(3) .
S2 O6 1.4488(19) .
S2 O5 1.4496(18) .
S2 O4 1.4627(19) .
S2 C3 1.789(3) .
Na3 O40 2.320(2) .
Na3 O42 2.343(2) .
Na3 O37 2.384(2) .
Na3 O38 2.439(2) .
Na3 O37 2.445(2) 2_476
Na3 O39 2.458(2) .
Na3 Na3 3.560(2) 2_476
Na4 O46 2.346(2) .
Na4 O47 2.367(2) .
Na4 O44 2.415(2) .
Na4 O48 2.444(2) .
Na4 O48 2.461(2) 2_665
Na4 O45 2.481(2) .
Na4 Na4 3.552(2) 2_665
Na2 O33 2.343(2) .
Na2 O28 2.353(2) .
Na2 O31 2.363(2) .
Na2 O30 2.436(2) .
Na2 O32 2.469(2) .
Na2 O29 2.477(2) .
Na2 Na1 3.4756(15) .
Na1 O34 2.241(2) .
Na1 O26 2.372(2) .
Na1 O29 2.375(2) .
Na1 O30 2.380(2) .
Na1 O35 2.453(2) .
Na1 H34A 2.6484 .
Na1 H34D 2.6437 .
O37 Na3 2.445(2) 2_476
O37 H37D 0.8501 .
O37 H37E 0.8500 .
O29 H29A 0.9700 .
O29 H29B 0.9700 .
O30 H30B 0.9700 .
O30 H30C 0.9700 .
O46 H46A 0.8500 .
O46 H46D 0.8500 .
O48 Na4 2.461(2) 2_665
O48 H48E 0.8499 .
O48 H48D 0.8500 .
O40 H40D 0.8499 .
O40 H40A 0.8499 .
O49 H49D 0.8498 .
O49 H49F 0.8501 .
O38 H38A 0.8502 .
O38 H38D 0.8500 .
O25 C39 1.323(3) .
O25 H25A 0.8501 .
O28 C45 1.210(3) .
O44 C57 1.205(3) .
O35 H35A 0.8502 .
O35 H35D 0.8500 .
O41 C51 1.324(3) .
O41 H41C 0.8499 .
O26 C39 1.205(3) .
O33 H33A 0.8499 .
O33 H33B 0.8500 .
O52 H52D 0.8499 .
O52 H52H 0.8502 .
O50 H50H 0.8499 .
O50 H50D 0.8498 .
O42 C51 1.209(3) .
O43 C57 1.327(3) .
O43 H43C 0.8499 .
O27 C45 1.328(3) .
O27 H27A 0.8500 .
O45 H45A 0.8500 .
O45 H45B 0.8500 .
O31 H31C 0.8498 .
O31 H31D 0.8503 .
O32 H32A 0.8500 .
O32 H32C 0.8499 .
N3 C46 1.499(3) .
N3 H3A 0.8900 .
N3 H3B 0.8900 .
N3 H3C 0.8900 .
O51 H51C 0.8499 .
O51 H51A 0.8501 .
N1 C34 1.489(3) .
N1 H1A 0.8900 .
N1 H1B 0.8900 .
N1 H1C 0.8900 .
N4 C52 1.488(3) .
N4 H4A 0.8900 .
N4 H4B 0.8900 .
N4 H4C 0.8900 .
O47 H47E 0.8500 .
O47 H47D 0.8500 .
O34 H34A 0.8501 .
O34 H34D 0.8501 .
N2 C40 1.486(3) .
N2 H2A 0.8900 .
N2 H2B 0.8900 .
N2 H2C 0.8900 .
C30 C27 1.383(3) .
C30 C29 1.387(3) .
C30 H30A 0.9300 .
C28 C27 1.409(4) .
C28 C26 1.429(3) .
C28 C31 1.439(3) .
C14 C11 1.390(4) .
C14 C13 1.387(4) .
C14 H14B 0.9300 .
C21 C20 1.428(3) .
C21 C22 1.434(3) .
C21 C26 1.438(4) .
C26 C25 1.429(3) .
C9 C13 1.403(4) .
C9 C10 1.435(3) .
C9 C8 1.432(3) .
C22 C17 1.413(4) .
C22 C32 1.429(3) .
C20 C19 1.407(4) .
C20 C23 1.434(3) .
C5 C6 1.428(3) .
C5 C4 1.429(3) .
C5 C10 1.433(4) .
C10 C12 1.429(3) .
C2 C3 1.390(4) .
C2 C1 1.385(4) .
C2 H2D 0.9300 .
C11 C12 1.402(4) .
C25 C29 1.411(4) .
C25 C24 1.433(3) .
C6 C1 1.412(4) .
C6 C16 1.433(3) .
C18 C17 1.380(4) .
C18 C19 1.385(4) .
C18 H18B 0.9300 .
C12 C15 1.438(3) .
C4 C3 1.405(4) .
C4 C7 1.442(3) .
C32 C31 1.353(4) .
C32 H32B 0.9300 .
C8 C7 1.351(4) .
C8 H8B 0.9300 .
C7 H7B 0.9300 .
C16 C15 1.349(4) .
C16 H16B 0.9300 .
C23 C24 1.357(4) .
C23 H23B 0.9300 .
C36 C35 1.522(4) .
C36 C37 1.524(4) .
C36 H36A 0.9700 .
C36 H36B 0.9700 .
C53 C52 1.508(4) .
C53 C54 1.518(4) .
C53 H53A 0.9700 .
C53 H53B 0.9700 .
C34 C35 1.510(4) .
C34 H34B 0.9700 .
C34 H34C 0.9700 .
C52 H52A 0.9700 .
C52 H52B 0.9700 .
C24 H24B 0.9300 .
C54 C55 1.519(4) .
C54 H54A 0.9700 .
C54 H54B 0.9700 .
C55 C56 1.513(4) .
C55 H55A 0.9700 .
C55 H55B 0.9700 .
C45 C44 1.493(4) .
C31 H31B 0.9300 .
C42 C43 1.516(4) .
C42 C41 1.519(4) .
C42 H42A 0.9700 .
C42 H42B 0.9700 .
C15 H15B 0.9300 .
C39 C38 1.506(4) .
C35 H35B 0.9700 .
C35 H35C 0.9700 .
C57 C56 1.501(4) .
C48 C49 1.519(4) .
C48 C47 1.519(4) .
C48 H48B 0.9700 .
C48 H48C 0.9700 .
C51 C50 1.499(4) .
C56 H56A 0.9700 .
C56 H56B 0.9700 .
C46 C47 1.508(4) .
C46 H46B 0.9700 .
C46 H46C 0.9700 .
C47 H47B 0.9700 .
C47 H47C 0.9700 .
C40 C41 1.504(4) .
C40 H40B 0.9700 .
C40 H40C 0.9700 .
C43 C44 1.514(4) .
C43 H43A 0.9700 .
C43 H43B 0.9700 .
C49 C50 1.513(4) .
C49 H49A 0.9700 .
C49 H49B 0.9700 .
C38 C37 1.516(4) .
C38 H38B 0.9700 .
C38 H38C 0.9700 .
C50 H50A 0.9700 .
C50 H50B 0.9700 .
C41 H41A 0.9700 .
C41 H41B 0.9700 .
C37 H37B 0.9700 .
C37 H37C 0.9700 .
C44 H44A 0.9700 .
C44 H44B 0.9700 .
O39 H39B 0.8500 .
O39 H39A 0.8502 .
